data_1576382
loop_
_publ_author_name
'Wieprecht, Nele'
'Krummenacher, Ivo'
'W\"ust, Leonie'
'Michel, Maximilian'
'Neder, Marco'
'H\"afner, Andreas'
'Karg, Jordan'
'Braunschweig, Holger'

_publ_section_title
;
 Boraindenes as versatile precursors to benzannulated boron heterocycles
;
_journal_name_full 'Chemical Science'
_journal_paper_doi 10.1039/D5SC08526H
_journal_year 2025
_chemical_formula_moiety 'C41 H31 B, 0.5(C6 H6)'
_chemical_formula_sum 'C44 H34 B'
_chemical_formula_weight 573.52
_space_group_crystal_system monoclinic
_space_group_IT_number 15
_space_group_name_Hall '-C 2yc'
_space_group_name_H-M_alt 'C 1 2/c 1'
_atom_sites_solution_hydrogens geom
_atom_sites_solution_primary dual
_atom_sites_solution_secondary difmap
_audit_creation_date 2024-09-25
_audit_creation_method 'CIF-fill 1.5g (K.Radacki, 2005-23)'
_audit_update_record
;
2025-11-03 deposited with the CCDC.	2025-12-01 downloaded from the CCDC.
;
_cell_angle_alpha 90
_cell_angle_beta 91.4100(10)
_cell_angle_gamma 90
_cell_formula_units_Z 8
_cell_length_a 19.1092(3)
_cell_length_b 14.4261(2)
_cell_length_c 23.5455(4)
_cell_measurement_reflns_used 21469
_cell_measurement_temperature 100(2)
_cell_measurement_theta_max 73.4280
_cell_measurement_theta_min 3.7330
_cell_volume 6488.85(18)
_computing_cell_refinement 'CrysAlisPro 1.171.41.112a (Rigaku OD, 2021)'
_computing_data_collection 'CrysAlisPro 1.171.41.112a (Rigaku OD, 2021)'
_computing_data_reduction 'CrysAlisPro 1.171.41.112a (Rigaku OD, 2021)'
_computing_molecular_graphics 'ShelXLe (Huebschle et all, 2011)'
_computing_publication_material 'SHELXL-2018/3 (Sheldrick, 2018)'
_computing_structure_refinement 'SHELXL-2018/3 (Sheldrick, 2018)'
_computing_structure_solution 'SHELXT 2014/5 (Sheldrick, 2014)''
_diffrn_ambient_environment N~2~
_diffrn_ambient_temperature 100(2)
_diffrn_detector HPA
_diffrn_detector_area_resol_mean 10.0
_diffrn_detector_type 'HyPix Arc150'
_diffrn_measured_fraction_theta_full 1.000
_diffrn_measured_fraction_theta_max 0.968
_diffrn_measurement_details
;
 List of Runs (angles in degrees, time in seconds):
 --------------------------------------------------------------------------
  1  \w     42.00  71.00   0.50    0.10    --   58.93  15.00 120.00   58
  2  \w     81.00 106.00   0.50    0.10    --   58.93  15.00 120.00   50
  3  \w     95.00 121.00   0.50    0.10    --   76.88  15.00 -90.00   52
  4  \w     58.00 121.00   0.50    0.10    --   76.88  15.00-120.00  126
  5  \w     38.00  96.00   0.50    0.10    --   58.93  15.00-150.00  116
  6  \w     46.00 124.00   0.50    0.10    --   76.88  15.00   0.00  156
  7  \w     28.00  63.00   0.50    0.10    --   58.93-126.00 -90.00   70
  8  \w     21.00  59.00   0.50    0.10    --   58.93-126.00   0.00   76
  9  \w     45.00  98.00   0.50    0.10    --   80.80-120.00  25.81  106
 10  \w     40.00  98.00   0.50    0.10    --   80.80-115.00  77.34  116
 11  \w     48.00  98.00   0.50    0.10    --   82.00-117.00 176.11  100
 12  \w     72.00  97.00   0.50    0.10    --   80.80-115.00  91.71   50
 13  \w     42.00  68.00   0.50    0.10    --   80.80-112.00-168.10   52
 14  \w    -84.00 -53.00   0.50    0.10    --  -60.27 -15.00  60.00   62
 15  \w   -115.00 -43.00   0.50    0.10    --  -75.18 -15.00 -30.00  144
 16  \w   -116.00 -85.00   0.50    0.10    --  -69.75 -15.00 -60.00   62
 17  \w    -70.00 -42.00   0.50    0.10    --  -69.75 -15.00 -60.00   56
 18  \w    -79.00 -43.00   0.50    0.10    --  -69.75 -15.00-150.00   72
 19  \w   -115.00 -82.00   0.50    0.10    --  -69.75 -15.00-150.00   66
 20  \w   -122.00 -43.00   0.50    0.10    --  -75.18 -15.00  60.00  158
 21  \w    -73.00 -47.00   0.50    0.10    --  -78.50 137.00  36.36   52
 22  \w    -58.00 -27.00   0.50    0.10    --  -69.75 126.00 120.00   62
 23  \w   -102.00 -76.00   0.50    0.10    --  -78.50 129.00 -59.19   52
 24  \w    -81.00 -55.00   0.50    0.10    --  -60.27 126.00-150.00   52
 25  \w    -53.00 -27.00   0.50    0.10    --  -60.27 126.00-150.00   52
 26  \w    -99.00 -43.00   0.50    0.10    --  -78.50 121.00-160.93  112
 27  \w   -100.00 -75.00   0.50    0.10    --  -78.50 125.00-113.32   50
 28  \w    -73.00 -48.00   0.50    0.10    --  -78.50 115.00 -96.90   50
 29  \w    -60.00 -35.00   0.50    0.10    --  -78.50 129.00 -59.19   50
 30  \w    -95.00 -69.00   0.50    0.10    --  -78.50 114.00-116.76   52
 31  \w    -60.00 -29.00   0.50    0.10    --  -69.75 126.00  30.00   62
 32  \w    -96.00 -44.00   0.50    0.10    --  -78.50 118.00  72.71  104
 33  \w    -60.00 -35.00   0.50    0.10    --  -78.50 125.00 179.77   50
 34  \w    -95.00 -47.00   0.50    0.10    --  -78.50 114.00 157.88   96
 35  \w    -84.00 -37.00   0.50    0.10    --  -75.18 112.00  30.00   94
 36  \w    -71.00 -42.00   0.50    0.10    --  -75.18 112.00 -30.00   58
 37  \w    -88.00 -37.00   0.50    0.10    --  -75.18 112.00-120.00  102
;
_diffrn_measurement_device 'four-circle diffractometer'
_diffrn_measurement_device_type 'Rigaku XtaLAB Synergy-R'
_diffrn_measurement_method '\w scans'
_diffrn_orient_matrix_type
;
 CrysAlisPro convention (1999,Acta A55,543-557)
;
_diffrn_orient_matrix_UB_11 0.0597288000
_diffrn_orient_matrix_UB_12 -0.0052840000
_diffrn_orient_matrix_UB_13 -0.0427324000
_diffrn_orient_matrix_UB_21 0.0430756000
_diffrn_orient_matrix_UB_22 -0.0600873000
_diffrn_orient_matrix_UB_23 0.0421301000
_diffrn_orient_matrix_UB_31 -0.0330012000
_diffrn_orient_matrix_UB_32 -0.0880807000
_diffrn_orient_matrix_UB_33 -0.0260731000
_diffrn_radiation_monochromator 'multi-layer mirror'
_diffrn_radiation_probe x-ray
_diffrn_radiation_type CuK\a
_diffrn_radiation_wavelength 1.54184
_diffrn_radiation_xray_symbol K-L~2,3~
_diffrn_reflns_av_R_equivalents 0.0287
_diffrn_reflns_av_unetI/netI 0.0213
_diffrn_reflns_Laue_measured_fraction_full 1.000
_diffrn_reflns_Laue_measured_fraction_max 0.968
_diffrn_reflns_limit_h_max 23
_diffrn_reflns_limit_h_min -23
_diffrn_reflns_limit_k_max 15
_diffrn_reflns_limit_k_min -17
_diffrn_reflns_limit_l_max 28
_diffrn_reflns_limit_l_min -28
_diffrn_reflns_number 38908
_diffrn_reflns_point_group_measured_fraction_full 1.000
_diffrn_reflns_point_group_measured_fraction_max 0.968
_diffrn_reflns_theta_full 67.684
_diffrn_reflns_theta_max 73.609
_diffrn_reflns_theta_min 3.756
_diffrn_source 'rotating-anode X-ray tube'
_diffrn_source_type 'PhotonJet-R X-ray Source'
_exptl_absorpt_coefficient_mu 0.496
_exptl_absorpt_correction_T_max 1.00000
_exptl_absorpt_correction_T_min 0.88878
_exptl_absorpt_correction_type multi-scan
_exptl_absorpt_process_details
;
 CrysAlisPro 1.171.41.112a (Rigaku Oxford Diffraction, 2021) Empirical 
 absorption correction using spherical harmonics, implemented in SCALE3 
 ABSPACK scaling algorithm.
;
_exptl_crystal_colour 'clear light colourless'
_exptl_crystal_density_diffrn 1.174
_exptl_crystal_description block
_exptl_crystal_F_000 2424
_exptl_crystal_preparation
;
 For data collection the crystal was immersed in a film of perfluoropolyether 
 oil, mounted on a polyimide loop and transferred to stream of cold nitrogen 
 (Oxford Cryostream 800).
;
_exptl_crystal_size_max 0.240
_exptl_crystal_size_mid 0.180
_exptl_crystal_size_min 0.080
_refine_diff_density_max 0.495
_refine_diff_density_min -0.260
_refine_diff_density_rms 0.057
_refine_ls_extinction_method none
_refine_ls_goodness_of_fit_ref 1.043
_refine_ls_hydrogen_treatment constr
_refine_ls_matrix_type full
_refine_ls_number_parameters 422
_refine_ls_number_reflns 6335
_refine_ls_number_restraints 108
_refine_ls_restrained_S_all 1.042
_refine_ls_R_factor_all 0.0611
_refine_ls_R_factor_gt 0.0549
_refine_ls_shift/su_max 0.000
_refine_ls_shift/su_mean 0.000
_refine_ls_structure_factor_coef Fsqd
_refine_ls_weighting_details
;
 w=1/[\s^2^(Fo^2^)+(0.1133P)^2^+2.0795P] where P=(Fo^2^+2Fc^2^)/3
;
_refine_ls_weighting_scheme calc
_refine_ls_wR_factor_gt 0.1550
_refine_ls_wR_factor_ref 0.1617
_reflns_Friedel_coverage 0.000
_reflns_number_gt 5396
_reflns_number_total 6335
_reflns_threshold_expression 'I > 2\s(I)'
_cod_data_source_file d5sc08526h2.cif
_cod_data_source_block 5TolPh
_cod_original_sg_symbol_H-M 'C 2/c'
_cod_database_code 1576382
_shelx_shelxl_version_number 2018/3
_shelx_space_group_comment
;
 The symmetry employed for this shelxl refinement is uniquely defined by the 
 following loop, which should always be used as a source of symmetry 
 information in preference to the above space-group names. They are only 
 intended as comments.
;
_shelx_estimated_absorpt_t_min 0.890
_shelx_estimated_absorpt_t_max 0.961

loop_
_space_group_symop_operation_xyz
'x, y, z'
'-x, y, -z+1/2'
'x+1/2, y+1/2, z'
'-x+1/2, y+1/2, -z+1/2'
'-x, -y, -z'
'x, -y, z-1/2'
'-x+1/2, -y+1/2, -z'
'x+1/2, -y+1/2, z-1/2'

loop_
_atom_site_label
_atom_site_type_symbol
_atom_site_fract_x
_atom_site_fract_y
_atom_site_fract_z
_atom_site_U_iso_or_equiv
_atom_site_adp_type
_atom_site_occupancy
_atom_site_site_symmetry_order
_atom_site_calc_flag
_atom_site_refinement_flags_posn
_atom_site_refinement_flags_adp
_atom_site_refinement_flags_occupancy
_atom_site_disorder_assembly
_atom_site_disorder_group
C1_1 C 0.38579(6) 0.56918(9) 0.41164(5) 0.0199(3) Uani 1 1 d . . . . .
C2_1 C 0.41999(7) 0.56054(9) 0.46441(6) 0.0241(3) Uani 1 1 d . . . . .
H2_1 H 0.426756 0.500719 0.480504 0.029 Uiso 1 1 calc R U . . .
C3_1 C 0.44429(7) 0.63806(10) 0.49377(6) 0.0290(3) Uani 1 1 d . . . . .
H3_1 H 0.466398 0.631621 0.530139 0.035 Uiso 1 1 calc R U . . .
C4_1 C 0.43588(7) 0.72526(10) 0.46932(7) 0.0326(3) Uani 1 1 d . . . . .
H4_1 H 0.452804 0.778655 0.488880 0.039 Uiso 1 1 calc R U . . .
C5_1 C 0.40298(8) 0.73451(10) 0.41665(7) 0.0331(3) Uani 1 1 d . . . . .
H5_1 H 0.397607 0.794188 0.400045 0.040 Uiso 1 1 calc R U . . .
C6_1 C 0.37785(7) 0.65702(9) 0.38804(6) 0.0266(3) Uani 1 1 d . . . . .
H6_1 H 0.354996 0.663933 0.351997 0.032 Uiso 1 1 calc R U . . .
C1_2 C 0.29324(6) 0.46650(8) 0.36623(5) 0.0195(3) Uani 1 1 d . . . . .
C2_2 C 0.36104(6) 0.48451(8) 0.38027(5) 0.0190(3) Uani 1 1 d . . . . .
C3_2 C 0.41901(6) 0.42380(8) 0.36057(5) 0.0198(3) Uani 1 1 d . . . . .
C4_2 C 0.41846(6) 0.32551(8) 0.35978(5) 0.0200(3) Uani 1 1 d . . . . .
C5_2 C 0.35998(6) 0.26567(8) 0.37874(5) 0.0194(3) Uani 1 1 d . . . . .
C6_2 C 0.29204(6) 0.28578(8) 0.36641(5) 0.0194(3) Uani 1 1 d . . . . .
B1_2 B 0.28221(7) 0.37606(9) 0.32995(6) 0.0188(3) Uani 1 1 d . . . . .
C8_2 C 0.47993(6) 0.46948(9) 0.34242(5) 0.0247(3) Uani 1 1 d . . . . .
H8_2 H 0.481281 0.535270 0.343767 0.030 Uiso 1 1 calc R U . . .
C9_2 C 0.53748(7) 0.42282(10) 0.32286(6) 0.0297(3) Uani 1 1 d . . . . .
H9_2 H 0.577009 0.456083 0.310082 0.036 Uiso 1 1 calc R U . . .
C10_2 C 0.53693(7) 0.32643(10) 0.32205(6) 0.0297(3) Uani 1 1 d . . . . .
H10_2 H 0.576115 0.293084 0.308695 0.036 Uiso 1 1 calc R U . . .
C11_2 C 0.47899(6) 0.27978(9) 0.34082(6) 0.0249(3) Uani 1 1 d . . . . .
H11_2 H 0.479762 0.213938 0.341037 0.030 Uiso 1 1 calc R U . . .
C1_3 C 0.27421(7) 0.37580(8) 0.26438(6) 0.0208(3) Uani 1 1 d . . . . .
C2_3 C 0.27289(6) 0.29258(9) 0.23332(5) 0.0226(3) Uani 1 1 d . . . . .
H2_3 H 0.273217 0.235216 0.253132 0.027 Uiso 1 1 calc R U . . .
C3_3 C 0.27110(6) 0.29232(9) 0.17438(6) 0.0256(3) Uani 1 1 d . . . . .
H3_3 H 0.270126 0.235046 0.154469 0.031 Uiso 1 1 calc R U . . .
C4_3 C 0.27073(7) 0.37557(9) 0.14406(6) 0.0257(3) Uani 1 1 d . . . . .
C5_3 C 0.27166(7) 0.45896(9) 0.17419(6) 0.0258(3) Uani 1 1 d . . . . .
H5_3 H 0.271027 0.516140 0.154168 0.031 Uiso 1 1 calc R U . . .
C6_3 C 0.27349(6) 0.45893(9) 0.23313(5) 0.0229(3) Uani 1 1 d . . . . .
H6_3 H 0.274277 0.516386 0.252851 0.028 Uiso 1 1 calc R U . . .
C7_3 C 0.27188(9) 0.37575(10) 0.08021(6) 0.0355(4) Uani 1 1 d . . . . .
H7A_3 H 0.245656 0.429386 0.065555 0.053 Uiso 1 1 calc R U . . .
H7B_3 H 0.250318 0.318625 0.065587 0.053 Uiso 1 1 calc R U . . .
H7C_3 H 0.320415 0.379351 0.067881 0.053 Uiso 1 1 calc R U . . .
C1_4 C 0.23105(6) 0.52098(8) 0.38329(5) 0.0203(3) Uani 1 1 d . . . . .
C2_4 C 0.22894(7) 0.57624(9) 0.43193(5) 0.0228(3) Uani 1 1 d . . . . .
H2_4 H 0.268841 0.579249 0.456741 0.027 Uiso 1 1 calc R U . . .
C3_4 C 0.16979(8) 0.62664(9) 0.44459(6) 0.0259(3) Uani 1 1 d . . . . .
H3_4 H 0.169968 0.664808 0.477474 0.031 Uiso 1 1 calc R U . . .
C4_4 C 0.11003(8) 0.62215(10) 0.40977(6) 0.0304(3) Uani 1 1 d . . . . .
H4_4 H 0.069782 0.657695 0.418314 0.037 Uiso 1 1 calc R U . . .
C5_4 C 0.11005(8) 0.56551(12) 0.36283(6) 0.0367(4) Uani 1 1 d . . . . .
H5_4 H 0.069156 0.560687 0.339240 0.044 Uiso 1 1 calc R U . . .
C6_4 C 0.16961(7) 0.51521(10) 0.34965(6) 0.0302(3) Uani 1 1 d . . . . .
H6_4 H 0.168646 0.476119 0.317170 0.036 Uiso 1 1 calc R U . . .
C1_5 C 0.23084(6) 0.23120(8) 0.38545(5) 0.0199(3) Uani 1 1 d . . . . .
C2_5 C 0.23047(6) 0.18249(9) 0.43694(5) 0.0233(3) Uani 1 1 d . . . . .
H2_5 H 0.270734 0.184381 0.461396 0.028 Uiso 1 1 calc R U . . .
C3_5 C 0.17263(8) 0.13157(9) 0.45303(6) 0.0255(3) Uani 1 1 d . . . . .
H3_5 H 0.174010 0.098255 0.487844 0.031 Uiso 1 1 calc R U . . .
C4_5 C 0.11268(8) 0.12909(9) 0.41841(6) 0.0279(3) Uani 1 1 d . . . . .
H4_5 H 0.073306 0.093420 0.429016 0.034 Uiso 1 1 calc R U . . .
C5_5 C 0.11109(7) 0.17916(11) 0.36842(6) 0.0334(3) Uani 1 1 d . . . . .
H5_5 H 0.070028 0.178725 0.344839 0.040 Uiso 1 1 calc R U . . .
C6_5 C 0.16908(7) 0.23025(10) 0.35225(6) 0.0282(3) Uani 1 1 d . . . . .
H6_5 H 0.166706 0.265125 0.318034 0.034 Uiso 1 1 calc R U . . .
C1_6 C 0.38194(6) 0.17702(9) 0.40688(6) 0.0216(3) Uani 1 1 d . . . . .
C2_6 C 0.37522(7) 0.09342(9) 0.37742(6) 0.0287(3) Uani 1 1 d . . . . .
H2_6 H 0.357731 0.093413 0.339304 0.034 Uiso 1 1 calc R U . . .
C3_6 C 0.39377(8) 0.01071(10) 0.40319(7) 0.0369(4) Uani 1 1 d . . . . .
H3_6 H 0.390049 -0.045609 0.382427 0.044 Uiso 1 1 calc R U . . .
C4_6 C 0.41763(8) 0.00952(10) 0.45881(7) 0.0389(4) Uani 1 1 d . . . . .
H4_6 H 0.429551 -0.047598 0.476652 0.047 Uiso 1 1 calc R U . . .
C5_6 C 0.42422(8) 0.09208(11) 0.48875(7) 0.0365(4) Uani 1 1 d . . . . .
H5_6 H 0.439984 0.091283 0.527330 0.044 Uiso 1 1 calc R U . . .
C6_6 C 0.40788(7) 0.17582(10) 0.46257(6) 0.0281(3) Uani 1 1 d . . . . .
H6_6 H 0.414417 0.232339 0.482713 0.034 Uiso 1 1 calc R U . . .
C1_7 C 0.0263(5) 0.2662(2) 0.2407(7) 0.0465(15) Uani 0.5 1 d G U P A -1
H1_7 H 0.044598 0.205921 0.234519 0.056 Uiso 0.5 1 calc R U P A -1
C2_7 C 0.0667(4) 0.3439(4) 0.2293(5) 0.0465(13) Uani 0.5 1 d G U P A -1
H2_7 H 0.112513 0.336621 0.215191 0.056 Uiso 0.5 1 calc R U P A -1
C3_7 C 0.0399(5) 0.4321(2) 0.2383(7) 0.0463(14) Uani 0.5 1 d G U P A -1
H3_7 H 0.067490 0.485133 0.230502 0.056 Uiso 0.5 1 calc R U P A -1
C4_7 C -0.0272(5) 0.4427(2) 0.2589(7) 0.0507(17) Uani 0.5 1 d G U P A -1
H4_7 H -0.045448 0.502946 0.265143 0.061 Uiso 0.5 1 calc R U P A -1
C5_7 C -0.0675(4) 0.3650(4) 0.2704(5) 0.0496(14) Uani 0.5 1 d G U P A -1
H5_7 H -0.113364 0.372247 0.284473 0.060 Uiso 0.5 1 calc R U P A -1
C6_7 C -0.0408(5) 0.2768(3) 0.2613(7) 0.0497(15) Uani 0.5 1 d G U P A -1
H6_7 H -0.068342 0.223734 0.269161 0.060 Uiso 0.5 1 calc R U P A -1

loop_
_atom_site_aniso_label
_atom_site_aniso_U_11
_atom_site_aniso_U_22
_atom_site_aniso_U_33
_atom_site_aniso_U_23
_atom_site_aniso_U_13
_atom_site_aniso_U_12
C1_1 0.0148(5) 0.0212(6) 0.0239(6) -0.0024(5) 0.0028(4) -0.0022(4)
C2_1 0.0212(6) 0.0255(6) 0.0255(6) -0.0001(5) 0.0016(5) -0.0040(5)
C3_1 0.0217(7) 0.0389(8) 0.0264(7) -0.0081(5) 0.0011(5) -0.0040(5)
C4_1 0.0254(7) 0.0295(7) 0.0432(8) -0.0156(6) 0.0048(6) -0.0034(5)
C5_1 0.0321(7) 0.0202(6) 0.0470(9) -0.0004(6) 0.0054(6) -0.0001(5)
C6_1 0.0252(7) 0.0226(6) 0.0320(7) 0.0028(5) 0.0010(5) -0.0002(5)
C1_2 0.0210(6) 0.0187(6) 0.0187(6) 0.0028(4) -0.0006(4) 0.0008(5)
C2_2 0.0194(6) 0.0181(6) 0.0194(6) 0.0017(4) -0.0001(4) 0.0000(5)
C3_2 0.0178(6) 0.0217(6) 0.0199(6) -0.0001(5) -0.0017(4) -0.0004(5)
C4_2 0.0167(6) 0.0222(6) 0.0209(6) -0.0004(5) -0.0022(4) 0.0005(5)
C5_2 0.0196(6) 0.0183(6) 0.0203(6) -0.0019(4) -0.0007(5) -0.0005(5)
C6_2 0.0205(6) 0.0186(6) 0.0190(6) -0.0029(4) -0.0003(4) -0.0008(5)
B1_2 0.0110(6) 0.0214(7) 0.0241(7) -0.0004(5) -0.0007(5) 0.0004(5)
C8_2 0.0203(6) 0.0239(6) 0.0299(7) 0.0005(5) 0.0006(5) -0.0034(5)
C9_2 0.0190(6) 0.0336(7) 0.0367(7) 0.0011(6) 0.0047(5) -0.0046(5)
C10_2 0.0182(6) 0.0340(8) 0.0371(8) -0.0011(6) 0.0046(5) 0.0043(5)
C11_2 0.0199(6) 0.0233(6) 0.0315(7) -0.0008(5) -0.0002(5) 0.0033(5)
C1_3 0.0149(6) 0.0245(7) 0.0230(7) -0.0009(4) -0.0001(5) -0.0004(4)
C2_3 0.0184(6) 0.0246(6) 0.0249(6) -0.0007(5) -0.0005(5) -0.0008(5)
C3_3 0.0212(6) 0.0303(7) 0.0254(7) -0.0055(5) 0.0000(5) -0.0015(5)
C4_3 0.0168(6) 0.0392(8) 0.0210(7) 0.0002(5) -0.0004(5) 0.0002(5)
C5_3 0.0215(6) 0.0309(7) 0.0251(7) 0.0055(5) -0.0001(5) 0.0004(5)
C6_3 0.0197(6) 0.0243(6) 0.0247(6) -0.0006(5) -0.0013(5) 0.0008(5)
C7_3 0.0348(8) 0.0504(9) 0.0215(7) -0.0002(6) 0.0007(6) 0.0011(6)
C1_4 0.0197(6) 0.0190(6) 0.0222(6) 0.0029(4) 0.0008(5) 0.0007(5)
C2_4 0.0208(6) 0.0267(6) 0.0209(6) 0.0020(5) 0.0002(5) 0.0013(5)
C3_4 0.0261(7) 0.0292(7) 0.0225(7) -0.0016(5) 0.0029(5) 0.0046(5)
C4_4 0.0242(7) 0.0406(8) 0.0266(7) 0.0002(5) 0.0026(6) 0.0130(5)
C5_4 0.0237(7) 0.0547(9) 0.0314(8) -0.0076(7) -0.0072(6) 0.0124(7)
C6_4 0.0238(7) 0.0383(8) 0.0283(7) -0.0089(6) -0.0038(5) 0.0058(6)
C1_5 0.0191(6) 0.0178(6) 0.0230(6) -0.0027(4) 0.0012(5) 0.0006(4)
C2_5 0.0204(6) 0.0263(6) 0.0232(6) -0.0005(5) -0.0002(5) -0.0003(5)
C3_5 0.0238(7) 0.0284(7) 0.0245(7) 0.0028(5) 0.0041(5) -0.0020(5)
C4_5 0.0208(7) 0.0324(7) 0.0308(7) 0.0013(5) 0.0040(5) -0.0068(5)
C5_5 0.0205(7) 0.0454(9) 0.0341(8) 0.0060(6) -0.0050(5) -0.0085(6)
C6_5 0.0218(6) 0.0345(7) 0.0282(7) 0.0068(5) -0.0027(5) -0.0039(5)
C1_6 0.0152(6) 0.0211(6) 0.0285(7) 0.0024(5) 0.0012(5) 0.0008(4)
C2_6 0.0259(7) 0.0237(7) 0.0364(7) -0.0022(6) 0.0011(6) 0.0007(5)
C3_6 0.0337(8) 0.0220(7) 0.0551(10) 0.0025(6) 0.0035(7) 0.0018(6)
C4_6 0.0300(7) 0.0291(7) 0.0577(10) 0.0179(7) 0.0029(7) 0.0043(6)
C5_6 0.0269(7) 0.0459(9) 0.0365(8) 0.0140(7) -0.0013(6) 0.0041(6)
C6_6 0.0214(6) 0.0320(7) 0.0306(7) 0.0013(6) -0.0029(5) 0.0029(5)
C1_7 0.033(4) 0.079(3) 0.027(2) 0.004(2) 0.000(3) -0.001(2)
C2_7 0.033(3) 0.079(3) 0.027(2) 0.001(3) -0.004(2) 0.005(2)
C3_7 0.029(3) 0.084(3) 0.026(2) -0.001(2) 0.001(3) 0.002(2)
C4_7 0.033(3) 0.090(3) 0.029(3) -0.001(3) 0.002(3) -0.002(2)
C5_7 0.030(3) 0.093(3) 0.026(3) -0.003(3) -0.002(2) 0.001(2)
C6_7 0.031(3) 0.089(3) 0.029(2) -0.002(3) 0.001(3) 0.004(2)

loop_
_atom_type_symbol
_atom_type_description
_atom_type_scat_dispersion_real
_atom_type_scat_dispersion_imag
_atom_type_scat_source
C C 0.0181 0.0091 'International Tables Vol C Tables 4.2.6.8 and 6.1.1.4'
H H 0.0000 0.0000 'International Tables Vol C Tables 4.2.6.8 and 6.1.1.4'
B B 0.0090 0.0039 'International Tables Vol C Tables 4.2.6.8 and 6.1.1.4'

loop_
_exptl_crystal_face_index_h
_exptl_crystal_face_index_k
_exptl_crystal_face_index_l
_exptl_crystal_face_perp_dist
1 0 1 0.1150
-1 0 -1 0.0773
2 1 2 0.0957
0 -2 1 0.0655
-1 0 -2 0.0689
0 -1 2 0.0658
-1 -1 -2 0.0501
0 0 1 0.0608
0 0 -1 0.0748
1 1 -2 0.1255
-1 -1 2 0.0880
0 -1 -2 0.0422
-1 -2 -2 0.0585
1 0 -1 0.1315
-1 0 1 0.0892
1 -1 -2 0.0730
-1 0 0 0.0718
1 -2 -1 0.0739
-2 2 1 0.0755
-2 1 -1 0.0780
-1 2 0 0.0758
1 2 2 0.0722
0 1 2 0.0331
0 -1 1 0.0665
1 0 2 0.0862
1 -2 2 0.0746
-1 2 -2 0.0993
-1 1 -2 0.0844

loop_
_geom_angle_atom_site_label_1
_geom_angle_atom_site_label_2
_geom_angle_atom_site_label_3
_geom_angle
_geom_angle_site_symmetry_1
_geom_angle_site_symmetry_3
_geom_angle_publ_flag
C6_1 C1_1 C2_1 118.78(12) . . ?
C6_1 C1_1 C2_2 121.07(11) . . ?
C2_1 C1_1 C2_2 120.10(11) . . ?
C3_1 C2_1 C1_1 120.99(12) . . ?
C3_1 C2_1 H2_1 119.5 . . ?
C1_1 C2_1 H2_1 119.5 . . ?
C2_1 C3_1 C4_1 119.24(13) . . ?
C2_1 C3_1 H3_1 120.4 . . ?
C4_1 C3_1 H3_1 120.4 . . ?
C5_1 C4_1 C3_1 120.24(13) . . ?
C5_1 C4_1 H4_1 119.9 . . ?
C3_1 C4_1 H4_1 119.9 . . ?
C4_1 C5_1 C6_1 120.18(13) . . ?
C4_1 C5_1 H5_1 119.9 . . ?
C6_1 C5_1 H5_1 119.9 . . ?
C5_1 C6_1 C1_1 120.54(13) . . ?
C5_1 C6_1 H6_1 119.7 . . ?
C1_1 C6_1 H6_1 119.7 . . ?
C2_2 C1_2 C1_4 126.75(11) . . ?
C2_2 C1_2 B1_2 114.01(11) . . ?
C1_4 C1_2 B1_2 119.21(10) . . ?
C1_2 C2_2 C3_2 121.57(11) . . ?
C1_2 C2_2 C1_1 124.42(11) . . ?
C3_2 C2_2 C1_1 113.79(10) . . ?
C8_2 C3_2 C4_2 117.93(10) . . ?
C8_2 C3_2 C2_2 116.29(11) . . ?
C4_2 C3_2 C2_2 125.77(10) . . ?
C11_2 C4_2 C3_2 117.70(11) . . ?
C11_2 C4_2 C5_2 116.74(11) . . ?
C3_2 C4_2 C5_2 125.53(10) . . ?
C6_2 C5_2 C4_2 122.27(11) . . ?
C6_2 C5_2 C1_6 122.34(11) . . ?
C4_2 C5_2 C1_6 115.09(10) . . ?
C5_2 C6_2 C1_5 125.33(11) . . ?
C5_2 C6_2 B1_2 113.35(11) . . ?
C1_5 C6_2 B1_2 121.31(10) . . ?
C1_3 B1_2 C6_2 123.47(10) . . ?
C1_3 B1_2 C1_2 123.58(10) . . ?
C6_2 B1_2 C1_2 112.30(11) . . ?
C9_2 C8_2 C3_2 122.92(12) . . ?
C9_2 C8_2 H8_2 118.5 . . ?
C3_2 C8_2 H8_2 118.5 . . ?
C8_2 C9_2 C10_2 119.15(12) . . ?
C8_2 C9_2 H9_2 120.4 . . ?
C10_2 C9_2 H9_2 120.4 . . ?
C11_2 C10_2 C9_2 119.33(12) . . ?
C11_2 C10_2 H10_2 120.3 . . ?
C9_2 C10_2 H10_2 120.3 . . ?
C10_2 C11_2 C4_2 122.94(12) . . ?
C10_2 C11_2 H11_2 118.5 . . ?
C4_2 C11_2 H11_2 118.5 . . ?
C2_3 C1_3 C6_3 117.14(12) . . ?
C2_3 C1_3 B1_2 121.41(11) . . ?
C6_3 C1_3 B1_2 121.27(11) . . ?
C3_3 C2_3 C1_3 121.50(12) . . ?
C3_3 C2_3 H2_3 119.3 . . ?
C1_3 C2_3 H2_3 119.3 . . ?
C2_3 C3_3 C4_3 120.57(12) . . ?
C2_3 C3_3 H3_3 119.7 . . ?
C4_3 C3_3 H3_3 119.7 . . ?
C5_3 C4_3 C3_3 118.76(12) . . ?
C5_3 C4_3 C7_3 120.39(12) . . ?
C3_3 C4_3 C7_3 120.81(12) . . ?
C6_3 C5_3 C4_3 120.50(12) . . ?
C6_3 C5_3 H5_3 119.8 . . ?
C4_3 C5_3 H5_3 119.8 . . ?
C5_3 C6_3 C1_3 121.54(12) . . ?
C5_3 C6_3 H6_3 119.2 . . ?
C1_3 C6_3 H6_3 119.2 . . ?
C4_3 C7_3 H7A_3 109.5 . . ?
C4_3 C7_3 H7B_3 109.5 . . ?
H7A_3 C7_3 H7B_3 109.5 . . ?
C4_3 C7_3 H7C_3 109.5 . . ?
H7A_3 C7_3 H7C_3 109.5 . . ?
H7B_3 C7_3 H7C_3 109.5 . . ?
C2_4 C1_4 C6_4 117.15(11) . . ?
C2_4 C1_4 C1_2 124.20(11) . . ?
C6_4 C1_4 C1_2 118.63(11) . . ?
C3_4 C2_4 C1_4 121.14(12) . . ?
C3_4 C2_4 H2_4 119.4 . . ?
C1_4 C2_4 H2_4 119.4 . . ?
C2_4 C3_4 C4_4 120.81(12) . . ?
C2_4 C3_4 H3_4 119.6 . . ?
C4_4 C3_4 H3_4 119.6 . . ?
C5_4 C4_4 C3_4 119.03(13) . . ?
C5_4 C4_4 H4_4 120.5 . . ?
C3_4 C4_4 H4_4 120.5 . . ?
C4_4 C5_4 C6_4 120.38(13) . . ?
C4_4 C5_4 H5_4 119.8 . . ?
C6_4 C5_4 H5_4 119.8 . . ?
C5_4 C6_4 C1_4 121.41(13) . . ?
C5_4 C6_4 H6_4 119.3 . . ?
C1_4 C6_4 H6_4 119.3 . . ?
C6_5 C1_5 C2_5 117.14(11) . . ?
C6_5 C1_5 C6_2 119.67(11) . . ?
C2_5 C1_5 C6_2 123.14(11) . . ?
C3_5 C2_5 C1_5 121.51(12) . . ?
C3_5 C2_5 H2_5 119.2 . . ?
C1_5 C2_5 H2_5 119.2 . . ?
C2_5 C3_5 C4_5 120.27(12) . . ?
C2_5 C3_5 H3_5 119.9 . . ?
C4_5 C3_5 H3_5 119.9 . . ?
C5_5 C4_5 C3_5 119.15(12) . . ?
C5_5 C4_5 H4_5 120.4 . . ?
C3_5 C4_5 H4_5 120.4 . . ?
C4_5 C5_5 C6_5 120.61(13) . . ?
C4_5 C5_5 H5_5 119.7 . . ?
C6_5 C5_5 H5_5 119.7 . . ?
C5_5 C6_5 C1_5 121.24(12) . . ?
C5_5 C6_5 H6_5 119.4 . . ?
C1_5 C6_5 H6_5 119.4 . . ?
C6_6 C1_6 C2_6 118.96(12) . . ?
C6_6 C1_6 C5_2 121.21(11) . . ?
C2_6 C1_6 C5_2 119.82(12) . . ?
C3_6 C2_6 C1_6 120.59(14) . . ?
C3_6 C2_6 H2_6 119.7 . . ?
C1_6 C2_6 H2_6 119.7 . . ?
C4_6 C3_6 C2_6 120.29(14) . . ?
C4_6 C3_6 H3_6 119.9 . . ?
C2_6 C3_6 H3_6 119.9 . . ?
C3_6 C4_6 C5_6 119.75(13) . . ?
C3_6 C4_6 H4_6 120.1 . . ?
C5_6 C4_6 H4_6 120.1 . . ?
C4_6 C5_6 C6_6 120.30(14) . . ?
C4_6 C5_6 H5_6 119.9 . . ?
C6_6 C5_6 H5_6 119.9 . . ?
C5_6 C6_6 C1_6 120.05(13) . . ?
C5_6 C6_6 H6_6 120.0 . . ?
C1_6 C6_6 H6_6 120.0 . . ?
C2_7 C1_7 C6_7 120.0 . . ?
C2_7 C1_7 H1_7 120.0 . . ?
C6_7 C1_7 H1_7 120.0 . . ?
C1_7 C2_7 C3_7 120.0 . . ?
C1_7 C2_7 H2_7 120.0 . . ?
C3_7 C2_7 H2_7 120.0 . . ?
C2_7 C3_7 C4_7 120.0 . . ?
C2_7 C3_7 H3_7 120.0 . . ?
C4_7 C3_7 H3_7 120.0 . . ?
C5_7 C4_7 C3_7 120.0 . . ?
C5_7 C4_7 H4_7 120.0 . . ?
C3_7 C4_7 H4_7 120.0 . . ?
C4_7 C5_7 C6_7 120.0 . . ?
C4_7 C5_7 H5_7 120.0 . . ?
C6_7 C5_7 H5_7 120.0 . . ?
C5_7 C6_7 C1_7 120.0 . . ?
C5_7 C6_7 H6_7 120.0 . . ?
C1_7 C6_7 H6_7 120.0 . . ?

loop_
_geom_bond_atom_site_label_1
_geom_bond_atom_site_label_2
_geom_bond_distance
_geom_bond_site_symmetry_2
_geom_bond_publ_flag
C1_1 C6_1 1.3905(18) . ?
C1_1 C2_1 1.3953(18) . ?
C1_1 C2_2 1.4980(16) . ?
C2_1 C3_1 1.3887(18) . ?
C2_1 H2_1 0.9500 . ?
C3_1 C4_1 1.391(2) . ?
C3_1 H3_1 0.9500 . ?
C4_1 C5_1 1.383(2) . ?
C4_1 H4_1 0.9500 . ?
C5_1 C6_1 1.3851(19) . ?
C5_1 H5_1 0.9500 . ?
C6_1 H6_1 0.9500 . ?
C1_2 C2_2 1.3544(17) . ?
C1_2 C1_4 1.4882(16) . ?
C1_2 B1_2 1.5708(17) . ?
C2_2 C3_2 1.4948(16) . ?
C3_2 C8_2 1.4130(17) . ?
C3_2 C4_2 1.4180(18) . ?
C4_2 C11_2 1.4135(17) . ?
C4_2 C5_2 1.4892(16) . ?
C5_2 C6_2 1.3548(17) . ?
C5_2 C1_6 1.4957(16) . ?
C6_2 C1_5 1.4881(16) . ?
C6_2 B1_2 1.5685(17) . ?
B1_2 C1_3 1.5479(19) . ?
C8_2 C9_2 1.3782(18) . ?
C8_2 H8_2 0.9500 . ?
C9_2 C10_2 1.391(2) . ?
C9_2 H9_2 0.9500 . ?
C10_2 C11_2 1.3777(19) . ?
C10_2 H10_2 0.9500 . ?
C11_2 H11_2 0.9500 . ?
C1_3 C2_3 1.4056(17) . ?
C1_3 C6_3 1.4068(17) . ?
C2_3 C3_3 1.3872(18) . ?
C2_3 H2_3 0.9500 . ?
C3_3 C4_3 1.3970(19) . ?
C3_3 H3_3 0.9500 . ?
C4_3 C5_3 1.3964(19) . ?
C4_3 C7_3 1.5042(19) . ?
C5_3 C6_3 1.3875(18) . ?
C5_3 H5_3 0.9500 . ?
C6_3 H6_3 0.9500 . ?
C7_3 H7A_3 0.9800 . ?
C7_3 H7B_3 0.9800 . ?
C7_3 H7C_3 0.9800 . ?
C1_4 C2_4 1.3968(17) . ?
C1_4 C6_4 1.4025(17) . ?
C2_4 C3_4 1.3828(18) . ?
C2_4 H2_4 0.9500 . ?
C3_4 C4_4 1.391(2) . ?
C3_4 H3_4 0.9500 . ?
C4_4 C5_4 1.375(2) . ?
C4_4 H4_4 0.9500 . ?
C5_4 C6_4 1.3913(19) . ?
C5_4 H5_4 0.9500 . ?
C6_4 H6_4 0.9500 . ?
C1_5 C6_5 1.3995(17) . ?
C1_5 C2_5 1.4015(17) . ?
C2_5 C3_5 1.3875(18) . ?
C2_5 H2_5 0.9500 . ?
C3_5 C4_5 1.390(2) . ?
C3_5 H3_5 0.9500 . ?
C4_5 C5_5 1.381(2) . ?
C4_5 H4_5 0.9500 . ?
C5_5 C6_5 1.3918(19) . ?
C5_5 H5_5 0.9500 . ?
C6_5 H6_5 0.9500 . ?
C1_6 C6_6 1.3903(19) . ?
C1_6 C2_6 1.3956(19) . ?
C2_6 C3_6 1.381(2) . ?
C2_6 H2_6 0.9500 . ?
C3_6 C4_6 1.376(2) . ?
C3_6 H3_6 0.9500 . ?
C4_6 C5_6 1.388(2) . ?
C4_6 H4_6 0.9500 . ?
C5_6 C6_6 1.388(2) . ?
C5_6 H5_6 0.9500 . ?
C6_6 H6_6 0.9500 . ?
C1_7 C2_7 1.3900 . ?
C1_7 C6_7 1.3900 . ?
C1_7 H1_7 0.9500 . ?
C2_7 C3_7 1.3900 . ?
C2_7 H2_7 0.9500 . ?
C3_7 C4_7 1.3900 . ?
C3_7 H3_7 0.9500 . ?
C4_7 C5_7 1.3900 . ?
C4_7 H4_7 0.9500 . ?
C5_7 C6_7 1.3900 . ?
C5_7 H5_7 0.9500 . ?
C6_7 H6_7 0.9500 . ?

loop_
_geom_torsion_atom_site_label_1
_geom_torsion_atom_site_label_2
_geom_torsion_atom_site_label_3
_geom_torsion_atom_site_label_4
_geom_torsion
_geom_torsion_site_symmetry_1
_geom_torsion_site_symmetry_2
_geom_torsion_site_symmetry_3
_geom_torsion_site_symmetry_4
_geom_torsion_publ_flag
C6_1 C1_1 C2_1 C3_1 1.57(19) . . . . ?
C2_2 C1_1 C2_1 C3_1 179.00(11) . . . . ?
C1_1 C2_1 C3_1 C4_1 -1.7(2) . . . . ?
C2_1 C3_1 C4_1 C5_1 0.7(2) . . . . ?
C3_1 C4_1 C5_1 C6_1 0.4(2) . . . . ?
C4_1 C5_1 C6_1 C1_1 -0.5(2) . . . . ?
C2_1 C1_1 C6_1 C5_1 -0.49(19) . . . . ?
C2_2 C1_1 C6_1 C5_1 -177.89(12) . . . . ?
C1_4 C1_2 C2_2 C3_2 179.66(11) . . . . ?
B1_2 C1_2 C2_2 C3_2 1.92(16) . . . . ?
C1_4 C1_2 C2_2 C1_1 -6.0(2) . . . . ?
B1_2 C1_2 C2_2 C1_1 176.24(11) . . . . ?
C6_1 C1_1 C2_2 C1_2 -64.08(17) . . . . ?
C2_1 C1_1 C2_2 C1_2 118.55(14) . . . . ?
C6_1 C1_1 C2_2 C3_2 110.63(13) . . . . ?
C2_1 C1_1 C2_2 C3_2 -66.74(15) . . . . ?
C1_2 C2_2 C3_2 C8_2 138.72(12) . . . . ?
C1_1 C2_2 C3_2 C8_2 -36.16(15) . . . . ?
C1_2 C2_2 C3_2 C4_2 -42.74(17) . . . . ?
C1_1 C2_2 C3_2 C4_2 142.38(12) . . . . ?
C8_2 C3_2 C4_2 C11_2 -0.05(16) . . . . ?
C2_2 C3_2 C4_2 C11_2 -178.57(11) . . . . ?
C8_2 C3_2 C4_2 C5_2 178.26(11) . . . . ?
C2_2 C3_2 C4_2 C5_2 -0.27(18) . . . . ?
C11_2 C4_2 C5_2 C6_2 -140.12(12) . . . . ?
C3_2 C4_2 C5_2 C6_2 41.56(18) . . . . ?
C11_2 C4_2 C5_2 C1_6 33.71(15) . . . . ?
C3_2 C4_2 C5_2 C1_6 -144.61(11) . . . . ?
C4_2 C5_2 C6_2 C1_5 -177.84(11) . . . . ?
C1_6 C5_2 C6_2 C1_5 8.78(19) . . . . ?
C4_2 C5_2 C6_2 B1_2 0.96(17) . . . . ?
C1_6 C5_2 C6_2 B1_2 -172.42(11) . . . . ?
C5_2 C6_2 B1_2 C1_3 94.88(14) . . . . ?
C1_5 C6_2 B1_2 C1_3 -86.27(15) . . . . ?
C5_2 C6_2 B1_2 C1_2 -76.10(14) . . . . ?
C1_5 C6_2 B1_2 C1_2 102.75(13) . . . . ?
C2_2 C1_2 B1_2 C1_3 -96.74(14) . . . . ?
C1_4 C1_2 B1_2 C1_3 85.33(15) . . . . ?
C2_2 C1_2 B1_2 C6_2 74.23(14) . . . . ?
C1_4 C1_2 B1_2 C6_2 -103.70(12) . . . . ?
C4_2 C3_2 C8_2 C9_2 1.69(18) . . . . ?
C2_2 C3_2 C8_2 C9_2 -179.65(12) . . . . ?
C3_2 C8_2 C9_2 C10_2 -1.7(2) . . . . ?
C8_2 C9_2 C10_2 C11_2 -0.03(19) . . . . ?
C9_2 C10_2 C11_2 C4_2 1.7(2) . . . . ?
C3_2 C4_2 C11_2 C10_2 -1.62(18) . . . . ?
C5_2 C4_2 C11_2 C10_2 179.92(12) . . . . ?
C6_2 B1_2 C1_3 C2_3 2.26(19) . . . . ?
C1_2 B1_2 C1_3 C2_3 172.23(11) . . . . ?
C6_2 B1_2 C1_3 C6_3 -172.69(11) . . . . ?
C1_2 B1_2 C1_3 C6_3 -2.72(19) . . . . ?
C6_3 C1_3 C2_3 C3_3 0.14(19) . . . . ?
B1_2 C1_3 C2_3 C3_3 -175.01(12) . . . . ?
C1_3 C2_3 C3_3 C4_3 0.14(19) . . . . ?
C2_3 C3_3 C4_3 C5_3 -0.5(2) . . . . ?
C2_3 C3_3 C4_3 C7_3 177.39(13) . . . . ?
C3_3 C4_3 C5_3 C6_3 0.5(2) . . . . ?
C7_3 C4_3 C5_3 C6_3 -177.35(13) . . . . ?
C4_3 C5_3 C6_3 C1_3 -0.24(19) . . . . ?
C2_3 C1_3 C6_3 C5_3 -0.10(19) . . . . ?
B1_2 C1_3 C6_3 C5_3 175.07(12) . . . . ?
C2_2 C1_2 C1_4 C2_4 -25.30(19) . . . . ?
B1_2 C1_2 C1_4 C2_4 152.34(12) . . . . ?
C2_2 C1_2 C1_4 C6_4 156.52(13) . . . . ?
B1_2 C1_2 C1_4 C6_4 -25.85(17) . . . . ?
C6_4 C1_4 C2_4 C3_4 -3.19(19) . . . . ?
C1_2 C1_4 C2_4 C3_4 178.61(11) . . . . ?
C1_4 C2_4 C3_4 C4_4 1.4(2) . . . . ?
C2_4 C3_4 C4_4 C5_4 1.0(2) . . . . ?
C3_4 C4_4 C5_4 C6_4 -1.5(2) . . . . ?
C4_4 C5_4 C6_4 C1_4 -0.4(2) . . . . ?
C2_4 C1_4 C6_4 C5_4 2.7(2) . . . . ?
C1_2 C1_4 C6_4 C5_4 -179.00(13) . . . . ?
C5_2 C6_2 C1_5 C6_5 -151.29(13) . . . . ?
B1_2 C6_2 C1_5 C6_5 30.00(17) . . . . ?
C5_2 C6_2 C1_5 C2_5 31.33(18) . . . . ?
B1_2 C6_2 C1_5 C2_5 -147.38(12) . . . . ?
C6_5 C1_5 C2_5 C3_5 3.20(19) . . . . ?
C6_2 C1_5 C2_5 C3_5 -179.35(11) . . . . ?
C1_5 C2_5 C3_5 C4_5 -1.1(2) . . . . ?
C2_5 C3_5 C4_5 C5_5 -1.1(2) . . . . ?
C3_5 C4_5 C5_5 C6_5 1.1(2) . . . . ?
C4_5 C5_5 C6_5 C1_5 1.1(2) . . . . ?
C2_5 C1_5 C6_5 C5_5 -3.2(2) . . . . ?
C6_2 C1_5 C6_5 C5_5 179.28(12) . . . . ?
C6_2 C5_2 C1_6 C6_6 -109.81(14) . . . . ?
C4_2 C5_2 C1_6 C6_6 76.37(15) . . . . ?
C6_2 C5_2 C1_6 C2_6 68.94(17) . . . . ?
C4_2 C5_2 C1_6 C2_6 -104.88(13) . . . . ?
C6_6 C1_6 C2_6 C3_6 0.2(2) . . . . ?
C5_2 C1_6 C2_6 C3_6 -178.55(12) . . . . ?
C1_6 C2_6 C3_6 C4_6 1.5(2) . . . . ?
C2_6 C3_6 C4_6 C5_6 -1.2(2) . . . . ?
C3_6 C4_6 C5_6 C6_6 -1.0(2) . . . . ?
C4_6 C5_6 C6_6 C1_6 2.8(2) . . . . ?
C2_6 C1_6 C6_6 C5_6 -2.36(19) . . . . ?
C5_2 C1_6 C6_6 C5_6 176.41(12) . . . . ?
C6_7 C1_7 C2_7 C3_7 0.0 . . . . ?
C1_7 C2_7 C3_7 C4_7 0.0 . . . . ?
C2_7 C3_7 C4_7 C5_7 0.0 . . . . ?
C3_7 C4_7 C5_7 C6_7 0.0 . . . . ?
C4_7 C5_7 C6_7 C1_7 0.0 . . . . ?
C2_7 C1_7 C6_7 C5_7 0.0 . . . . ?
